data_7242332
loop_
_publ_author_name
'Xu, Shao-Min'
'An, Zhong-Wu'
'Zhang, Wei'
'Zhang, Yi-Quan'
'Yao, Min-Xia'

_publ_section_title
;
 Ligand field and anion-driven structures and magnetic properties of
 dysprosium complexes
;
_journal_issue 15
_journal_name_full CrystEngComm
_journal_page_first 2825
_journal_page_last 2834
_journal_paper_doi 10.1039/D1CE00115A
_journal_volume 23
_journal_year 2021
_chemical_formula_sum 'C33 H31 Dy N6 O5'
_chemical_formula_weight 754.14
_space_group_crystal_system monoclinic
_space_group_IT_number 14
_space_group_name_Hall '-P 2yn'
_space_group_name_H-M_alt 'P 1 21/n 1'
_atom_sites_solution_hydrogens geom
_audit_creation_method SHELXL-2016/6
_audit_update_record
;
2020-09-14 deposited with the CCDC.	2021-03-01 downloaded from the CCDC.
;
_cell_angle_alpha 90
_cell_angle_beta 110.783(2)
_cell_angle_gamma 90
_cell_formula_units_Z 4
_cell_length_a 16.3957(10)
_cell_length_b 9.7879(6)
_cell_length_c 20.6189(14)
_cell_measurement_reflns_used 9734
_cell_measurement_temperature 304(2)
_cell_measurement_theta_max 27.51
_cell_measurement_theta_min 3.24
_cell_volume 3093.6(3)
_computing_cell_refinement 'Bruker SAINT'
_computing_data_collection 'Bruker APEX2'
_computing_data_reduction 'Bruker SAINT'
_computing_molecular_graphics 'Bruker SHELXTL'
_computing_publication_material 'Bruker SHELXTL'
_computing_structure_refinement 'SHELXL-2014 (Sheldrick 2014)'
_computing_structure_solution 'SHELXS-97 (Sheldrick 2008)'
_diffrn_ambient_temperature 304(2)
_diffrn_measured_fraction_theta_full 0.989
_diffrn_measured_fraction_theta_max 0.990
_diffrn_measurement_device_type 'Bruker APEX-II CCD'
_diffrn_measurement_method '\f and \w scans'
_diffrn_radiation_type MoK\a
_diffrn_radiation_wavelength 0.71073
_diffrn_reflns_av_R_equivalents 0.0200
_diffrn_reflns_av_unetI/netI 0.0122
_diffrn_reflns_Laue_measured_fraction_full 0.989
_diffrn_reflns_Laue_measured_fraction_max 0.990
_diffrn_reflns_limit_h_max 20
_diffrn_reflns_limit_h_min -20
_diffrn_reflns_limit_k_max 12
_diffrn_reflns_limit_k_min -12
_diffrn_reflns_limit_l_max 25
_diffrn_reflns_limit_l_min -25
_diffrn_reflns_number 43868
_diffrn_reflns_point_group_measured_fraction_full 0.989
_diffrn_reflns_point_group_measured_fraction_max 0.990
_diffrn_reflns_theta_full 25.242
_diffrn_reflns_theta_max 26.000
_diffrn_reflns_theta_min 2.966
_exptl_absorpt_coefficient_mu 2.467
_exptl_absorpt_correction_T_max 0.7456
_exptl_absorpt_correction_T_min 0.5280
_exptl_absorpt_correction_type multi-scan
_exptl_absorpt_process_details 'SADABS (Bruker, 2016)'
_exptl_crystal_colour white
_exptl_crystal_density_diffrn 1.619
_exptl_crystal_description block
_exptl_crystal_F_000 1508
_exptl_crystal_size_max 0.220
_exptl_crystal_size_mid 0.180
_exptl_crystal_size_min 0.130
_refine_diff_density_max 0.483
_refine_diff_density_min -0.398
_refine_diff_density_rms 0.047
_refine_ls_extinction_method none
_refine_ls_goodness_of_fit_ref 1.129
_refine_ls_hydrogen_treatment constr
_refine_ls_matrix_type full
_refine_ls_number_parameters 406
_refine_ls_number_reflns 6023
_refine_ls_number_restraints 2
_refine_ls_restrained_S_all 1.130
_refine_ls_R_factor_all 0.0185
_refine_ls_R_factor_gt 0.0168
_refine_ls_shift/su_max 0.001
_refine_ls_shift/su_mean 0.000
_refine_ls_structure_factor_coef Fsqd
_refine_ls_weighting_details 'w=1/[\s^2^(Fo^2^)+(0.0151P)^2^+1.9879P] where P=(Fo^2^+2Fc^2^)/3'
_refine_ls_weighting_scheme calc
_refine_ls_wR_factor_gt 0.0412
_refine_ls_wR_factor_ref 0.0419
_reflns_Friedel_coverage 0.000
_reflns_number_gt 5675
_reflns_number_total 6023
_reflns_threshold_expression 'I > 2\s(I)'
_cod_data_source_file d1ce00115a2.cif
_cod_data_source_block 2
_cod_depositor_comments 'Adding full bibliography for 7242331--7242333.cif.'
_cod_original_sg_symbol_H-M 'P 21/n'
_cod_database_code 7242332
_shelx_shelxl_version_number 2016/6
_shelx_space_group_comment
;
The symmetry employed for this shelxl refinement is uniquely defined
by the following loop, which should always be used as a source of
symmetry information in preference to the above space-group names.
They are only intended as comments.
;
_shelx_estimated_absorpt_t_min 0.613
_shelx_estimated_absorpt_t_max 0.740

loop_
_space_group_symop_operation_xyz
'x, y, z'
'-x+1/2, y+1/2, -z+1/2'
'-x, -y, -z'
'x-1/2, -y-1/2, z-1/2'

loop_
_atom_site_label
_atom_site_type_symbol
_atom_site_fract_x
_atom_site_fract_y
_atom_site_fract_z
_atom_site_U_iso_or_equiv
_atom_site_adp_type
_atom_site_occupancy
_atom_site_site_symmetry_order
_atom_site_calc_flag
_atom_site_refinement_flags_posn
_atom_site_refinement_flags_adp
_atom_site_refinement_flags_occupancy
_atom_site_disorder_assembly
_atom_site_disorder_group
Dy1 Dy 0.47368(2) 0.54785(2) 0.73023(2) 0.02924(4) Uani 1 1 d . U . . .
O1 O 0.47400(10) 0.35571(16) 0.67611(8) 0.0447(3) Uani 1 1 d . . . . .
O2 O 0.39913(9) 0.70337(15) 0.76493(8) 0.0411(3) Uani 1 1 d . . . . .
O3 O 0.62087(10) 0.44727(16) 0.80972(8) 0.0453(4) Uani 1 1 d . U . . .
O4 O 0.60005(9) 0.66124(16) 0.82024(8) 0.0454(3) Uani 1 1 d . U . . .
O5 O 0.72932(12) 0.5750(2) 0.86931(11) 0.0778(6) Uani 1 1 d . . . . .
N1 N 0.45942(12) 0.43467(18) 0.84579(9) 0.0393(4) Uani 1 1 d . . . . .
N2 N 0.32313(11) 0.42804(17) 0.71560(9) 0.0367(4) Uani 1 1 d . . . . .
N3 N 0.35258(10) 0.60047(17) 0.61500(8) 0.0344(4) Uani 1 1 d . . . . .
N4 N 0.48867(10) 0.77584(17) 0.66347(8) 0.0343(4) Uani 1 1 d . . . . .
N5 N 0.60428(11) 0.57155(19) 0.68395(9) 0.0409(4) Uani 1 1 d . . . . .
N6 N 0.65240(12) 0.5611(2) 0.83418(9) 0.0434(4) Uani 1 1 d . . . . .
C1 C 0.41618(15) 0.2810(2) 0.62867(11) 0.0427(5) Uani 1 1 d . . . . .
C2 C 0.4292(2) 0.2404(3) 0.56781(14) 0.0627(7) Uani 1 1 d . . . . .
H2 H 0.479448 0.267162 0.560117 0.075 Uiso 1 1 calc R U . . .
C3 C 0.3674(3) 0.1605(4) 0.51905(15) 0.0790(9) Uani 1 1 d . . . . .
H3 H 0.377163 0.133393 0.479180 0.095 Uiso 1 1 calc R U . . .
C4 C 0.2923(2) 0.1208(3) 0.52859(15) 0.0789(9) Uani 1 1 d . . . . .
H4 H 0.251290 0.067480 0.495470 0.095 Uiso 1 1 calc R U . . .
C5 C 0.27842(18) 0.1607(3) 0.58777(14) 0.0607(7) Uani 1 1 d . . . . .
H5 H 0.227422 0.134081 0.594292 0.073 Uiso 1 1 calc R U . . .
C6 C 0.33888(14) 0.2399(2) 0.63800(11) 0.0437(5) Uani 1 1 d . . . . .
C7 C 0.32644(14) 0.2776(2) 0.70390(12) 0.0426(5) Uani 1 1 d . . . . .
H7A H 0.373821 0.238659 0.742375 0.051 Uiso 1 1 calc R U . . .
H7B H 0.272569 0.236840 0.704001 0.051 Uiso 1 1 calc R U . . .
C8 C 0.30452(15) 0.4481(2) 0.78003(13) 0.0448(5) Uani 1 1 d . . . . .
H8A H 0.253223 0.395433 0.777100 0.054 Uiso 1 1 calc R U . . .
H8B H 0.291316 0.543746 0.783836 0.054 Uiso 1 1 calc R U . . .
C9 C 0.37819(14) 0.4069(2) 0.84380(12) 0.0402(5) Uani 1 1 d . . . . .
C10 C 0.36253(17) 0.3507(2) 0.90032(13) 0.0495(5) Uani 1 1 d . . . . .
H10 H 0.305731 0.331433 0.897232 0.059 Uiso 1 1 calc R U . . .
C11 C 0.43114(19) 0.3238(3) 0.96073(13) 0.0567(6) Uani 1 1 d . . . . .
H11 H 0.421652 0.286695 0.998960 0.068 Uiso 1 1 calc R U . . .
C12 C 0.51344(18) 0.3531(3) 0.96306(12) 0.0539(6) Uani 1 1 d . . . . .
H12 H 0.561264 0.336655 1.003188 0.065 Uiso 1 1 calc R U . . .
C13 C 0.52481(16) 0.4072(2) 0.90531(12) 0.0469(5) Uani 1 1 d . . . . .
H13 H 0.581430 0.425836 0.907724 0.056 Uiso 1 1 calc R U . . .
C14 C 0.25045(13) 0.4889(3) 0.65799(13) 0.0475(5) Uani 1 1 d . . . . .
H14A H 0.226306 0.563826 0.676213 0.057 Uiso 1 1 calc R U . . .
H14B H 0.205003 0.420707 0.640351 0.057 Uiso 1 1 calc R U . . .
C15 C 0.27406(13) 0.5409(2) 0.59915(11) 0.0386(5) Uani 1 1 d . . . . .
C16 C 0.21212(15) 0.5464(3) 0.53235(13) 0.0502(6) Uani 1 1 d . . . . .
H16 H 0.159699 0.499363 0.521542 0.060 Uiso 1 1 calc R U . . .
C17 C 0.22923(16) 0.6219(3) 0.48284(12) 0.0571(7) Uani 1 1 d . . . . .
H17 H 0.188465 0.626615 0.438007 0.068 Uiso 1 1 calc R U . . .
C18 C 0.30735(16) 0.6908(3) 0.49988(11) 0.0522(6) Uani 1 1 d . . . . .
H18 H 0.319004 0.746039 0.467519 0.063 Uiso 1 1 calc R U . . .
C19 C 0.36816(13) 0.6759(2) 0.56628(10) 0.0381(4) Uani 1 1 d . . . . .
C20 C 0.45506(14) 0.7462(2) 0.58819(10) 0.0422(5) Uani 1 1 d . . . . .
H20A H 0.496410 0.688598 0.577043 0.051 Uiso 1 1 calc R U . . .
H20B H 0.449375 0.830975 0.562595 0.051 Uiso 1 1 calc R U . . .
C21 C 0.58117(14) 0.8152(2) 0.68441(12) 0.0424(5) Uani 1 1 d . . . . .
H21A H 0.601594 0.848198 0.731855 0.051 Uiso 1 1 calc R U . . .
H21B H 0.587184 0.888790 0.654900 0.051 Uiso 1 1 calc R U . . .
C22 C 0.63575(13) 0.6961(2) 0.67889(11) 0.0418(5) Uani 1 1 d . . . . .
C23 C 0.71485(16) 0.7139(3) 0.66938(14) 0.0617(7) Uani 1 1 d . . . . .
H23 H 0.735740 0.800896 0.665986 0.074 Uiso 1 1 calc R U . . .
C24 C 0.76159(17) 0.5993(4) 0.66509(16) 0.0763(9) Uani 1 1 d . . . . .
H24 H 0.814993 0.608639 0.659218 0.092 Uiso 1 1 calc R U . . .
C25 C 0.72950(17) 0.4717(4) 0.66946(14) 0.0634(8) Uani 1 1 d . . . . .
H25 H 0.760355 0.393770 0.666337 0.076 Uiso 1 1 calc R U . . .
C26 C 0.65068(16) 0.4616(3) 0.67857(12) 0.0504(6) Uani 1 1 d . . . . .
H26 H 0.628474 0.375147 0.681121 0.060 Uiso 1 1 calc R U . . .
C27 C 0.43741(15) 0.8912(2) 0.67725(11) 0.0413(5) Uani 1 1 d . . . . .
H27A H 0.375718 0.870485 0.656305 0.050 Uiso 1 1 calc R U . . .
H27B H 0.448568 0.973251 0.655315 0.050 Uiso 1 1 calc R U . . .
C28 C 0.45906(13) 0.9185(2) 0.75307(11) 0.0377(4) Uani 1 1 d . . . . .
C29 C 0.49957(16) 1.0393(2) 0.78367(14) 0.0507(6) Uani 1 1 d . . . . .
H29 H 0.514682 1.104149 0.756929 0.061 Uiso 1 1 calc R U . . .
C30 C 0.51753(16) 1.0638(3) 0.85342(16) 0.0620(8) Uani 1 1 d . . . . .
H30 H 0.544799 1.144492 0.873618 0.074 Uiso 1 1 calc R U . . .
C31 C 0.49476(16) 0.9680(3) 0.89265(14) 0.0624(8) Uani 1 1 d . . . . .
H31 H 0.505960 0.985014 0.939396 0.075 Uiso 1 1 calc R U . . .
C32 C 0.45533(14) 0.8463(3) 0.86355(12) 0.0494(6) Uani 1 1 d . . . . .
H32 H 0.441180 0.782109 0.891083 0.059 Uiso 1 1 calc R U . . .
C33 C 0.43668(12) 0.8194(2) 0.79327(11) 0.0370(4) Uani 1 1 d . . . . .

loop_
_atom_site_aniso_label
_atom_site_aniso_U_11
_atom_site_aniso_U_22
_atom_site_aniso_U_33
_atom_site_aniso_U_23
_atom_site_aniso_U_13
_atom_site_aniso_U_12
Dy1 0.02401(5) 0.02843(5) 0.03366(6) 0.00120(3) 0.00822(4) 0.00054(3)
O1 0.0391(8) 0.0421(8) 0.0539(9) -0.0112(7) 0.0176(7) -0.0047(7)
O2 0.0412(8) 0.0345(7) 0.0520(9) 0.0014(6) 0.0220(7) 0.0028(6)
O3 0.0350(6) 0.0512(9) 0.0447(8) 0.0069(7) 0.0080(5) 0.0161(6)
O4 0.0340(7) 0.0475(9) 0.0450(8) -0.0114(6) 0.0022(5) -0.0010(6)
O5 0.0365(10) 0.1027(17) 0.0715(13) -0.0064(12) -0.0089(9) 0.0045(10)
N1 0.0401(10) 0.0382(9) 0.0419(10) 0.0027(7) 0.0173(8) -0.0006(7)
N2 0.0276(8) 0.0343(9) 0.0467(10) 0.0075(7) 0.0112(7) 0.0017(7)
N3 0.0290(8) 0.0340(9) 0.0351(9) 0.0011(7) 0.0053(7) 0.0006(7)
N4 0.0318(8) 0.0384(9) 0.0303(8) 0.0018(7) 0.0081(7) -0.0035(7)
N5 0.0322(9) 0.0510(11) 0.0412(10) -0.0034(8) 0.0151(8) -0.0009(8)
N6 0.0302(9) 0.0603(13) 0.0353(9) 0.0014(8) 0.0062(7) 0.0037(8)
C1 0.0467(12) 0.0313(11) 0.0448(12) -0.0014(9) 0.0099(10) -0.0008(9)
C2 0.0762(19) 0.0597(16) 0.0546(15) -0.0067(13) 0.0263(14) -0.0075(14)
C3 0.108(3) 0.079(2) 0.0420(14) -0.0137(14) 0.0166(16) -0.0054(19)
C4 0.086(2) 0.074(2) 0.0522(16) -0.0134(15) -0.0060(15) -0.0168(17)
C5 0.0538(15) 0.0534(15) 0.0577(15) -0.0028(12) -0.0011(12) -0.0105(12)
C6 0.0426(12) 0.0334(11) 0.0448(12) 0.0018(9) 0.0029(9) -0.0042(9)
C7 0.0394(11) 0.0332(11) 0.0519(13) 0.0051(9) 0.0120(10) -0.0067(9)
C8 0.0364(11) 0.0449(12) 0.0601(14) 0.0073(10) 0.0259(10) 0.0014(9)
C9 0.0437(12) 0.0314(10) 0.0501(12) -0.0004(9) 0.0224(10) -0.0007(9)
C10 0.0562(14) 0.0459(13) 0.0568(14) 0.0012(11) 0.0326(12) -0.0063(11)
C11 0.0756(18) 0.0548(15) 0.0445(13) 0.0013(11) 0.0273(13) -0.0113(13)
C12 0.0660(16) 0.0568(15) 0.0353(11) 0.0006(10) 0.0135(11) -0.0077(12)
C13 0.0477(13) 0.0499(13) 0.0421(12) 0.0002(10) 0.0147(10) -0.0054(10)
C14 0.0258(10) 0.0488(13) 0.0629(15) 0.0154(11) 0.0095(10) 0.0021(9)
C15 0.0273(10) 0.0369(11) 0.0442(12) 0.0000(9) 0.0037(9) 0.0034(8)
C16 0.0293(11) 0.0617(15) 0.0485(13) -0.0055(11) 0.0004(10) -0.0025(10)
C17 0.0410(12) 0.0846(19) 0.0335(11) -0.0074(12) -0.0017(10) 0.0024(12)
C18 0.0474(13) 0.0741(17) 0.0308(11) 0.0025(11) 0.0085(10) 0.0012(12)
C19 0.0354(10) 0.0443(12) 0.0314(10) -0.0014(8) 0.0079(8) 0.0014(9)
C20 0.0428(11) 0.0509(13) 0.0310(10) 0.0046(9) 0.0107(9) -0.0061(10)
C21 0.0379(11) 0.0441(12) 0.0438(12) 0.0014(9) 0.0128(9) -0.0132(9)
C22 0.0307(10) 0.0604(14) 0.0329(10) -0.0006(9) 0.0096(8) -0.0082(9)
C23 0.0385(13) 0.089(2) 0.0603(16) 0.0007(14) 0.0211(11) -0.0164(13)
C24 0.0357(13) 0.132(3) 0.0690(19) -0.0001(19) 0.0278(13) 0.0029(17)
C25 0.0434(14) 0.097(2) 0.0532(15) -0.0023(14) 0.0213(12) 0.0184(14)
C26 0.0429(12) 0.0651(16) 0.0442(13) -0.0061(11) 0.0168(10) 0.0105(11)
C27 0.0427(11) 0.0327(11) 0.0436(12) 0.0081(9) 0.0092(9) 0.0042(9)
C28 0.0330(10) 0.0321(10) 0.0430(11) -0.0009(8) 0.0072(9) 0.0068(8)
C29 0.0416(12) 0.0377(12) 0.0680(16) -0.0083(11) 0.0134(11) 0.0040(9)
C30 0.0393(13) 0.0647(17) 0.0741(18) -0.0340(15) 0.0103(13) 0.0024(12)
C31 0.0362(12) 0.099(2) 0.0464(14) -0.0252(14) 0.0074(11) 0.0135(13)
C32 0.0348(11) 0.0716(16) 0.0409(12) 0.0015(11) 0.0124(9) 0.0151(11)
C33 0.0267(9) 0.0409(11) 0.0415(11) 0.0003(9) 0.0099(8) 0.0108(8)

loop_
_atom_type_symbol
_atom_type_description
_atom_type_scat_dispersion_real
_atom_type_scat_dispersion_imag
_atom_type_scat_source
C C 0.0033 0.0016 'International Tables Vol C Tables 4.2.6.8 and 6.1.1.4'
H H 0.0000 0.0000 'International Tables Vol C Tables 4.2.6.8 and 6.1.1.4'
N N 0.0061 0.0033 'International Tables Vol C Tables 4.2.6.8 and 6.1.1.4'
O O 0.0106 0.0060 'International Tables Vol C Tables 4.2.6.8 and 6.1.1.4'
Dy Dy -0.1892 4.4098 'International Tables Vol C Tables 4.2.6.8 and 6.1.1.4'

loop_
_geom_angle_atom_site_label_1
_geom_angle_atom_site_label_2
_geom_angle_atom_site_label_3
_geom_angle
_geom_angle_site_symmetry_1
_geom_angle_site_symmetry_3
_geom_angle_publ_flag
O1 Dy1 O2 148.62(5) . . ?
O1 Dy1 O4 127.55(5) . . ?
O2 Dy1 O4 82.10(5) . . ?
O1 Dy1 N3 80.82(6) . . ?
O2 Dy1 N3 80.00(6) . . ?
O4 Dy1 N3 140.24(5) . . ?
O1 Dy1 O3 79.93(5) . . ?
O2 Dy1 O3 123.59(5) . . ?
O4 Dy1 O3 49.92(5) . . ?
N3 Dy1 O3 155.68(5) . . ?
O1 Dy1 N5 75.09(6) . . ?
O2 Dy1 N5 131.59(6) . . ?
O4 Dy1 N5 70.42(5) . . ?
N3 Dy1 N5 96.23(6) . . ?
O3 Dy1 N5 64.45(6) . . ?
O1 Dy1 N2 74.48(5) . . ?
O2 Dy1 N2 75.14(5) . . ?
O4 Dy1 N2 140.73(6) . . ?
N3 Dy1 N2 66.28(5) . . ?
O3 Dy1 N2 121.74(5) . . ?
N5 Dy1 N2 146.90(6) . . ?
O1 Dy1 N4 115.90(6) . . ?
O2 Dy1 N4 75.89(5) . . ?
O4 Dy1 N4 78.96(5) . . ?
N3 Dy1 N4 62.36(5) . . ?
O3 Dy1 N4 114.09(5) . . ?
N5 Dy1 N4 60.53(5) . . ?
N2 Dy1 N4 124.16(5) . . ?
O1 Dy1 N1 96.52(6) . . ?
O2 Dy1 N1 76.60(5) . . ?
O4 Dy1 N1 80.56(5) . . ?
N3 Dy1 N1 128.29(5) . . ?
O3 Dy1 N1 68.85(5) . . ?
N5 Dy1 N1 133.30(6) . . ?
N2 Dy1 N1 63.40(5) . . ?
N4 Dy1 N1 147.57(5) . . ?
C1 O1 Dy1 136.48(14) . . ?
C33 O2 Dy1 120.41(12) . . ?
N6 O3 Dy1 94.33(11) . . ?
N6 O4 Dy1 98.12(12) . . ?
C13 N1 C9 116.68(19) . . ?
C13 N1 Dy1 126.63(15) . . ?
C9 N1 Dy1 116.66(14) . . ?
C14 N2 C8 107.71(17) . . ?
C14 N2 C7 109.42(18) . . ?
C8 N2 C7 107.87(17) . . ?
C14 N2 Dy1 111.47(12) . . ?
C8 N2 Dy1 108.64(13) . . ?
C7 N2 Dy1 111.59(12) . . ?
C19 N3 C15 118.49(17) . . ?
C19 N3 Dy1 121.08(13) . . ?
C15 N3 Dy1 120.07(13) . . ?
C21 N4 C20 108.67(16) . . ?
C21 N4 C27 109.67(17) . . ?
C20 N4 C27 108.80(16) . . ?
C21 N4 Dy1 109.88(12) . . ?
C20 N4 Dy1 107.92(12) . . ?
C27 N4 Dy1 111.82(12) . . ?
C22 N5 C26 118.42(19) . . ?
C22 N5 Dy1 119.37(14) . . ?
C26 N5 Dy1 120.89(16) . . ?
O5 N6 O3 122.0(2) . . ?
O5 N6 O4 121.5(2) . . ?
O3 N6 O4 116.49(17) . . ?
O1 C1 C2 121.6(2) . . ?
O1 C1 C6 120.2(2) . . ?
C2 C1 C6 118.2(2) . . ?
C3 C2 C1 120.3(3) . . ?
C3 C2 H2 119.9 . . ?
C1 C2 H2 119.9 . . ?
C4 C3 C2 121.2(3) . . ?
C4 C3 H3 119.4 . . ?
C2 C3 H3 119.4 . . ?
C3 C4 C5 119.1(3) . . ?
C3 C4 H4 120.4 . . ?
C5 C4 H4 120.4 . . ?
C4 C5 C6 121.4(3) . . ?
C4 C5 H5 119.3 . . ?
C6 C5 H5 119.3 . . ?
C5 C6 C1 119.8(2) . . ?
C5 C6 C7 121.7(2) . . ?
C1 C6 C7 118.38(19) . . ?
C6 C7 N2 114.54(18) . . ?
C6 C7 H7A 108.6 . . ?
N2 C7 H7A 108.6 . . ?
C6 C7 H7B 108.6 . . ?
N2 C7 H7B 108.6 . . ?
H7A C7 H7B 107.6 . . ?
N2 C8 C9 113.30(17) . . ?
N2 C8 H8A 108.9 . . ?
C9 C8 H8A 108.9 . . ?
N2 C8 H8B 108.9 . . ?
C9 C8 H8B 108.9 . . ?
H8A C8 H8B 107.7 . . ?
N1 C9 C10 121.9(2) . . ?
N1 C9 C8 117.10(19) . . ?
C10 C9 C8 120.8(2) . . ?
C11 C10 C9 119.9(2) . . ?
C11 C10 H10 120.0 . . ?
C9 C10 H10 120.0 . . ?
C12 C11 C10 118.2(2) . . ?
C12 C11 H11 120.9 . . ?
C10 C11 H11 120.9 . . ?
C11 C12 C13 119.1(2) . . ?
C11 C12 H12 120.4 . . ?
C13 C12 H12 120.4 . . ?
N1 C13 C12 124.1(2) . . ?
N1 C13 H13 118.0 . . ?
C12 C13 H13 118.0 . . ?
N2 C14 C15 115.13(17) . . ?
N2 C14 H14A 108.5 . . ?
C15 C14 H14A 108.5 . . ?
N2 C14 H14B 108.5 . . ?
C15 C14 H14B 108.5 . . ?
H14A C14 H14B 107.5 . . ?
N3 C15 C16 121.6(2) . . ?
N3 C15 C14 117.00(19) . . ?
C16 C15 C14 120.7(2) . . ?
C17 C16 C15 119.3(2) . . ?
C17 C16 H16 120.4 . . ?
C15 C16 H16 120.4 . . ?
C16 C17 C18 119.5(2) . . ?
C16 C17 H17 120.3 . . ?
C18 C17 H17 120.3 . . ?
C17 C18 C19 118.6(2) . . ?
C17 C18 H18 120.7 . . ?
C19 C18 H18 120.7 . . ?
N3 C19 C18 122.4(2) . . ?
N3 C19 C20 116.08(17) . . ?
C18 C19 C20 121.5(2) . . ?
N4 C20 C19 111.48(17) . . ?
N4 C20 H20A 109.3 . . ?
C19 C20 H20A 109.3 . . ?
N4 C20 H20B 109.3 . . ?
C19 C20 H20B 109.3 . . ?
H20A C20 H20B 108.0 . . ?
N4 C21 C22 110.76(17) . . ?
N4 C21 H21A 109.5 . . ?
C22 C21 H21A 109.5 . . ?
N4 C21 H21B 109.5 . . ?
C22 C21 H21B 109.5 . . ?
H21A C21 H21B 108.1 . . ?
N5 C22 C23 121.9(2) . . ?
N5 C22 C21 116.39(18) . . ?
C23 C22 C21 121.7(2) . . ?
C24 C23 C22 118.4(3) . . ?
C24 C23 H23 120.8 . . ?
C22 C23 H23 120.8 . . ?
C25 C24 C23 120.1(2) . . ?
C25 C24 H24 119.9 . . ?
C23 C24 H24 119.9 . . ?
C24 C25 C26 118.4(3) . . ?
C24 C25 H25 120.8 . . ?
C26 C25 H25 120.8 . . ?
N5 C26 C25 122.7(3) . . ?
N5 C26 H26 118.6 . . ?
C25 C26 H26 118.6 . . ?
N4 C27 C28 113.05(16) . . ?
N4 C27 H27A 109.0 . . ?
C28 C27 H27A 109.0 . . ?
N4 C27 H27B 109.0 . . ?
C28 C27 H27B 109.0 . . ?
H27A C27 H27B 107.8 . . ?
C29 C28 C33 120.1(2) . . ?
C29 C28 C27 121.4(2) . . ?
C33 C28 C27 118.50(18) . . ?
C30 C29 C28 120.6(3) . . ?
C30 C29 H29 119.7 . . ?
C28 C29 H29 119.7 . . ?
C31 C30 C29 119.5(2) . . ?
C31 C30 H30 120.3 . . ?
C29 C30 H30 120.3 . . ?
C30 C31 C32 120.9(2) . . ?
C30 C31 H31 119.5 . . ?
C32 C31 H31 119.5 . . ?
C31 C32 C33 120.6(2) . . ?
C31 C32 H32 119.7 . . ?
C33 C32 H32 119.7 . . ?
O2 C33 C32 121.1(2) . . ?
O2 C33 C28 120.59(18) . . ?
C32 C33 C28 118.3(2) . . ?

loop_
_geom_bond_atom_site_label_1
_geom_bond_atom_site_label_2
_geom_bond_distance
_geom_bond_site_symmetry_2
_geom_bond_publ_flag
Dy1 O1 2.1877(15) . ?
Dy1 O2 2.2235(14) . ?
Dy1 O4 2.4980(14) . ?
Dy1 N3 2.5505(16) . ?
Dy1 O3 2.5831(14) . ?
Dy1 N5 2.6456(17) . ?
Dy1 N2 2.6516(17) . ?
Dy1 N4 2.6787(17) . ?
Dy1 N1 2.7119(18) . ?
O1 C1 1.316(3) . ?
O2 C33 1.324(3) . ?
O3 N6 1.256(2) . ?
O4 N6 1.267(2) . ?
O5 N6 1.219(3) . ?
N1 C13 1.339(3) . ?
N1 C9 1.346(3) . ?
N2 C14 1.477(3) . ?
N2 C8 1.478(3) . ?
N2 C7 1.496(3) . ?
N3 C19 1.342(3) . ?
N3 C15 1.344(3) . ?
N4 C21 1.473(3) . ?
N4 C20 1.480(3) . ?
N4 C27 1.494(3) . ?
N5 C22 1.342(3) . ?
N5 C26 1.345(3) . ?
C1 C2 1.403(3) . ?
C1 C6 1.407(3) . ?
C2 C3 1.388(4) . ?
C2 H2 0.9300 . ?
C3 C4 1.370(5) . ?
C3 H3 0.9300 . ?
C4 C5 1.375(4) . ?
C4 H4 0.9300 . ?
C5 C6 1.388(3) . ?
C5 H5 0.9300 . ?
C6 C7 1.490(3) . ?
C7 H7A 0.9700 . ?
C7 H7B 0.9700 . ?
C8 C9 1.491(3) . ?
C8 H8A 0.9700 . ?
C8 H8B 0.9700 . ?
C9 C10 1.392(3) . ?
C10 C11 1.375(4) . ?
C10 H10 0.9300 . ?
C11 C12 1.363(4) . ?
C11 H11 0.9300 . ?
C12 C13 1.375(3) . ?
C12 H12 0.9300 . ?
C13 H13 0.9300 . ?
C14 C15 1.488(3) . ?
C14 H14A 0.9700 . ?
C14 H14B 0.9700 . ?
C15 C16 1.392(3) . ?
C16 C17 1.367(4) . ?
C16 H16 0.9300 . ?
C17 C18 1.378(4) . ?
C17 H17 0.9300 . ?
C18 C19 1.386(3) . ?
C18 H18 0.9300 . ?
C19 C20 1.500(3) . ?
C20 H20A 0.9700 . ?
C20 H20B 0.9700 . ?
C21 C22 1.499(3) . ?
C21 H21A 0.9700 . ?
C21 H21B 0.9700 . ?
C22 C23 1.390(3) . ?
C23 C24 1.378(5) . ?
C23 H23 0.9300 . ?
C24 C25 1.371(5) . ?
C24 H24 0.9300 . ?
C25 C26 1.374(4) . ?
C25 H25 0.9300 . ?
C26 H26 0.9300 . ?
C27 C28 1.499(3) . ?
C27 H27A 0.9700 . ?
C27 H27B 0.9700 . ?
C28 C29 1.393(3) . ?
C28 C33 1.406(3) . ?
C29 C30 1.383(4) . ?
C29 H29 0.9300 . ?
C30 C31 1.374(4) . ?
C30 H30 0.9300 . ?
C31 C32 1.386(4) . ?
C31 H31 0.9300 . ?
C32 C33 1.396(3) . ?
C32 H32 0.9300 . ?

loop_
_geom_torsion_atom_site_label_1
_geom_torsion_atom_site_label_2
_geom_torsion_atom_site_label_3
_geom_torsion_atom_site_label_4
_geom_torsion
_geom_torsion_site_symmetry_1
_geom_torsion_site_symmetry_2
_geom_torsion_site_symmetry_3
_geom_torsion_site_symmetry_4
_geom_torsion_publ_flag
Dy1 O3 N6 O5 -169.3(2) . . . . ?
Dy1 O3 N6 O4 10.45(19) . . . . ?
Dy1 O4 N6 O5 168.9(2) . . . . ?
Dy1 O4 N6 O3 -10.89(19) . . . . ?
Dy1 O1 C1 C2 126.4(2) . . . . ?
Dy1 O1 C1 C6 -53.4(3) . . . . ?
O1 C1 C2 C3 179.3(3) . . . . ?
C6 C1 C2 C3 -0.8(4) . . . . ?
C1 C2 C3 C4 0.7(5) . . . . ?
C2 C3 C4 C5 -0.2(5) . . . . ?
C3 C4 C5 C6 -0.2(5) . . . . ?
C4 C5 C6 C1 0.1(4) . . . . ?
C4 C5 C6 C7 -176.8(3) . . . . ?
O1 C1 C6 C5 -179.8(2) . . . . ?
C2 C1 C6 C5 0.3(3) . . . . ?
O1 C1 C6 C7 -2.7(3) . . . . ?
C2 C1 C6 C7 177.4(2) . . . . ?
C5 C6 C7 N2 -120.6(2) . . . . ?
C1 C6 C7 N2 62.4(3) . . . . ?
C14 N2 C7 C6 59.2(2) . . . . ?
C8 N2 C7 C6 176.13(18) . . . . ?
Dy1 N2 C7 C6 -64.6(2) . . . . ?
C14 N2 C8 C9 -172.76(18) . . . . ?
C7 N2 C8 C9 69.2(2) . . . . ?
Dy1 N2 C8 C9 -51.9(2) . . . . ?
C13 N1 C9 C10 -0.8(3) . . . . ?
Dy1 N1 C9 C10 -178.97(17) . . . . ?
C13 N1 C9 C8 174.9(2) . . . . ?
Dy1 N1 C9 C8 -3.3(2) . . . . ?
N2 C8 C9 N1 38.1(3) . . . . ?
N2 C8 C9 C10 -146.2(2) . . . . ?
N1 C9 C10 C11 0.9(4) . . . . ?
C8 C9 C10 C11 -174.6(2) . . . . ?
C9 C10 C11 C12 -0.3(4) . . . . ?
C10 C11 C12 C13 -0.4(4) . . . . ?
C9 N1 C13 C12 0.1(3) . . . . ?
Dy1 N1 C13 C12 178.08(18) . . . . ?
C11 C12 C13 N1 0.5(4) . . . . ?
C8 N2 C14 C15 151.0(2) . . . . ?
C7 N2 C14 C15 -92.0(2) . . . . ?
Dy1 N2 C14 C15 31.9(2) . . . . ?
C19 N3 C15 C16 5.4(3) . . . . ?
Dy1 N3 C15 C16 -167.73(17) . . . . ?
C19 N3 C15 C14 -164.75(19) . . . . ?
Dy1 N3 C15 C14 22.1(2) . . . . ?
N2 C14 C15 N3 -37.1(3) . . . . ?
N2 C14 C15 C16 152.7(2) . . . . ?
N3 C15 C16 C17 -4.5(4) . . . . ?
C14 C15 C16 C17 165.3(2) . . . . ?
C15 C16 C17 C18 0.1(4) . . . . ?
C16 C17 C18 C19 3.1(4) . . . . ?
C15 N3 C19 C18 -2.1(3) . . . . ?
Dy1 N3 C19 C18 170.98(17) . . . . ?
C15 N3 C19 C20 176.70(19) . . . . ?
Dy1 N3 C19 C20 -10.2(2) . . . . ?
C17 C18 C19 N3 -2.1(4) . . . . ?
C17 C18 C19 C20 179.1(2) . . . . ?
C21 N4 C20 C19 167.27(18) . . . . ?
C27 N4 C20 C19 -73.4(2) . . . . ?
Dy1 N4 C20 C19 48.2(2) . . . . ?
N3 C19 C20 N4 -27.8(3) . . . . ?
C18 C19 C20 N4 151.0(2) . . . . ?
C20 N4 C21 C22 -67.7(2) . . . . ?
C27 N4 C21 C22 173.43(17) . . . . ?
Dy1 N4 C21 C22 50.13(19) . . . . ?
C26 N5 C22 C23 -1.0(3) . . . . ?
Dy1 N5 C22 C23 166.05(17) . . . . ?
C26 N5 C22 C21 179.3(2) . . . . ?
Dy1 N5 C22 C21 -13.7(2) . . . . ?
N4 C21 C22 N5 -25.4(3) . . . . ?
N4 C21 C22 C23 154.9(2) . . . . ?
N5 C22 C23 C24 0.0(4) . . . . ?
C21 C22 C23 C24 179.7(2) . . . . ?
C22 C23 C24 C25 0.7(4) . . . . ?
C23 C24 C25 C26 -0.4(4) . . . . ?
C22 N5 C26 C25 1.3(3) . . . . ?
Dy1 N5 C26 C25 -165.54(19) . . . . ?
C24 C25 C26 N5 -0.6(4) . . . . ?
C21 N4 C27 C28 -68.2(2) . . . . ?
C20 N4 C27 C28 173.08(17) . . . . ?
Dy1 N4 C27 C28 54.0(2) . . . . ?
N4 C27 C28 C29 113.6(2) . . . . ?
N4 C27 C28 C33 -67.1(2) . . . . ?
C33 C28 C29 C30 -0.6(3) . . . . ?
C27 C28 C29 C30 178.7(2) . . . . ?
C28 C29 C30 C31 -0.3(4) . . . . ?
C29 C30 C31 C32 1.0(4) . . . . ?
C30 C31 C32 C33 -1.0(3) . . . . ?
Dy1 O2 C33 C32 -110.55(18) . . . . ?
Dy1 O2 C33 C28 69.2(2) . . . . ?
C31 C32 C33 O2 179.91(19) . . . . ?
C31 C32 C33 C28 0.1(3) . . . . ?
C29 C28 C33 O2 -179.16(19) . . . . ?
C27 C28 C33 O2 1.5(3) . . . . ?
C29 C28 C33 C32 0.6(3) . . . . ?
C27 C28 C33 C32 -178.70(18) . . . . ?
